data_7233118
loop_
_publ_author_name
'Vorranutch Itthibenchapong'
'Robert S. Kokenyesi'
'Andrew J. Ritenour'
'Lev N. Zakharov'
'Shannon W. Boettcher'
'John F. Wagerd'
'Douglas A. Keszler'

_publ_section_title
;
 Earth-abundant Cu-based chalcogenide semiconductors as photovoltaic
 absorbers
;
_journal_name_full 'Journal of Materials Chemistry C'
_journal_page_first 657
_journal_page_last 652
_journal_paper_doi 10.1039/C2TC00106C
_journal_volume 1
_journal_year 2013
_chemical_formula_sum 'Cu3 P S0.71 Se3.29'
_chemical_formula_weight 504.16
_space_group_IT_number 31
_space_group_name_Hall 'P 2ac -2'
_space_group_name_H-M_alt 'P m n 21'
_symmetry_cell_setting orthorhombic
_symmetry_space_group_name_H-M 'P m n 21'
_atom_sites_solution_primary direct
_atom_sites_solution_secondary difmap
_cell_angle_alpha 90.00
_cell_angle_beta 90.00
_cell_angle_gamma 90.00
_cell_formula_units_Z 2
_cell_length_a 7.6164(6)
_cell_length_b 6.5945(6)
_cell_length_c 6.3107(5)
_cell_measurement_reflns_used 998
_cell_measurement_temperature 293(2)
_cell_measurement_theta_max 26.98
_cell_measurement_theta_min 5.35
_cell_volume 316.96(5)
_computing_cell_refinement 'Bruker SAINT'
_computing_data_collection 'Bruker SMART'
_computing_data_reduction 'Bruker SAINT'
_computing_molecular_graphics 'Bruker SHELXTL'
_computing_publication_material 'Bruker SHELXTL'
_computing_structure_refinement 'Bruker SHELXTL'
_computing_structure_solution 'Bruker SHELXTL'
_diffrn_ambient_temperature 293(2)
_diffrn_measured_fraction_theta_full 0.998
_diffrn_measured_fraction_theta_max 0.998
_diffrn_measurement_device_type 'Bruker Apex CCD area detector'
_diffrn_measurement_method 'phi and omega scans'
_diffrn_radiation_monochromator graphite
_diffrn_radiation_source 'fine-focus sealed tube'
_diffrn_radiation_type MoK\a
_diffrn_radiation_wavelength 0.71073
_diffrn_reflns_av_R_equivalents 0.0267
_diffrn_reflns_av_sigmaI/netI 0.0254
_diffrn_reflns_limit_h_max 9
_diffrn_reflns_limit_h_min -9
_diffrn_reflns_limit_k_max 8
_diffrn_reflns_limit_k_min -8
_diffrn_reflns_limit_l_max 8
_diffrn_reflns_limit_l_min -8
_diffrn_reflns_number 3387
_diffrn_reflns_theta_full 26.98
_diffrn_reflns_theta_max 26.98
_diffrn_reflns_theta_min 3.09
_exptl_absorpt_coefficient_mu 29.20
_exptl_absorpt_correction_T_max 0.6584
_exptl_absorpt_correction_T_min 0.0462
_exptl_absorpt_correction_type multi-scan
_exptl_absorpt_process_details SADABS
_exptl_crystal_colour black
_exptl_crystal_density_diffrn 5.282
_exptl_crystal_density_method 'not measured'
_exptl_crystal_description needle
_exptl_crystal_F_000 450
_exptl_crystal_size_max 0.35
_exptl_crystal_size_mid 0.02
_exptl_crystal_size_min 0.02
_refine_diff_density_max 1.105
_refine_diff_density_min -0.904
_refine_diff_density_rms 0.343
_refine_ls_abs_structure_details 'Flack H D (1983), Acta Cryst. A39, 876-881'
_refine_ls_abs_structure_Flack 0.14(3)
_refine_ls_extinction_coef 0.0097(8)
_refine_ls_extinction_expression Fc^*^=kFc[1+0.001xFc^2^\l^3^/sin(2\q)]^-1/4^
_refine_ls_extinction_method SHELXL
_refine_ls_goodness_of_fit_ref 1.000
_refine_ls_matrix_type full
_refine_ls_number_parameters 50
_refine_ls_number_reflns 743
_refine_ls_number_restraints 3
_refine_ls_restrained_S_all 0.998
_refine_ls_R_factor_all 0.0294
_refine_ls_R_factor_gt 0.0283
_refine_ls_shift/su_max 0.001
_refine_ls_shift/su_mean 0.000
_refine_ls_structure_factor_coef Fsqd
_refine_ls_weighting_details 'calc w=1/[\s^2^(Fo^2^)+(0.0457P)^2^+0.0000P] where P=(Fo^2^+2Fc^2^)/3'
_refine_ls_weighting_scheme calc
_refine_ls_wR_factor_gt 0.0660
_refine_ls_wR_factor_ref 0.0678
_reflns_number_gt 723
_reflns_number_total 743
_reflns_threshold_expression >2sigma(I)
_cod_data_source_file J-Mater-Chem-C-2013-1-657-1.cif
_cod_data_source_block dkr55a
_cod_depositor_comments
;
The following automatic conversions were performed:

data item '_symmetry_cell_setting' value 'Orthorhombic' was changed
to 'orthorhombic' in accordance with the built-in table derived from
the CIF Core dictionary named 'cif_core.dic' version 2.4.5 last
updated on 2014-11-21.

Automatic conversion script
Id: cif_fix_values 6909 2019-04-08 15:41:33Z antanas 
;
_cod_original_sg_symbol_H-M Pmn2(1)
_cod_database_code 7233118

loop_
_symmetry_equiv_pos_as_xyz
'x, y, z'
'-x+1/2, -y, z+1/2'
'x+1/2, -y, z+1/2'
'-x, y, z'

loop_
_atom_site_label
_atom_site_type_symbol
_atom_site_fract_x
_atom_site_fract_y
_atom_site_fract_z
_atom_site_U_iso_or_equiv
_atom_site_adp_type
_atom_site_occupancy
_atom_site_symmetry_multiplicity
_atom_site_calc_flag
_atom_site_refinement_flags
_atom_site_disorder_assembly
_atom_site_disorder_group
Cu1 Cu 0.0000 0.64476(18) 0.0984(2) 0.0250(3) Uani 1 2 d S . .
Cu2 Cu 0.74531(8) 0.18221(12) 0.08903(13) 0.0244(3) Uani 1 1 d . . .
P1 P 0.0000 0.3254(3) 0.5979(4) 0.0089(4) Uani 1 2 d S . .
Se1 Se 0.0000 0.31613(16) 0.24810(16) 0.0131(4) Uani 0.716(9) 2 d SP . .
S1 S 0.0000 0.31613(16) 0.24810(16) 0.0131(4) Uani 0.284(9) 2 d SP . .
Se2 Se 0.0000 0.63708(15) 0.72049(16) 0.0129(3) Uani 0.749(9) 2 d SP . .
S2 S 0.0000 0.63708(15) 0.72049(16) 0.0129(3) Uani 0.251(9) 2 d SP . .
Se3 Se 0.73914(6) 0.83499(9) 0.21258(9) 0.0132(3) Uani 0.912(9) 1 d P . .
S3 S 0.73914(6) 0.83499(9) 0.21258(9) 0.0132(3) Uani 0.088(9) 1 d P . .

loop_
_atom_site_aniso_label
_atom_site_aniso_U_11
_atom_site_aniso_U_22
_atom_site_aniso_U_33
_atom_site_aniso_U_23
_atom_site_aniso_U_13
_atom_site_aniso_U_12
Cu1 0.0284(6) 0.0249(6) 0.0217(7) 0.0032(6) 0.000 0.000
Cu2 0.0277(5) 0.0256(5) 0.0198(7) -0.0014(4) -0.0004(3) -0.0013(3)
P1 0.0104(9) 0.0107(10) 0.0056(10) 0.0008(8) 0.000 0.000
Se1 0.0133(5) 0.0166(5) 0.0093(8) 0.0000(4) 0.000 0.000
S1 0.0133(5) 0.0166(5) 0.0093(8) 0.0000(4) 0.000 0.000
Se2 0.0147(5) 0.0115(5) 0.0126(6) -0.0005(5) 0.000 0.000
S2 0.0147(5) 0.0115(5) 0.0126(6) -0.0005(5) 0.000 0.000
Se3 0.0122(3) 0.0133(3) 0.0140(5) -0.0003(3) -0.0010(3) -0.00188(19)
S3 0.0122(3) 0.0133(3) 0.0140(5) -0.0003(3) -0.0010(3) -0.00188(19)

loop_
_atom_type_symbol
_atom_type_description
_atom_type_scat_dispersion_real
_atom_type_scat_dispersion_imag
_atom_type_scat_source
P P 0.1023 0.0942 'International Tables Vol C Tables 4.2.6.8 and 6.1.1.4'
Cu Cu 0.3201 1.2651 'International Tables Vol C Tables 4.2.6.8 and 6.1.1.4'
S S 0.1246 0.1234 'International Tables Vol C Tables 4.2.6.8 and 6.1.1.4'
Se Se -0.0929 2.2259 'International Tables Vol C Tables 4.2.6.8 and 6.1.1.4'

loop_
_geom_angle_atom_site_label_1
_geom_angle_atom_site_label_2
_geom_angle_atom_site_label_3
_geom_angle
_geom_angle_site_symmetry_1
_geom_angle_site_symmetry_3
Se1 Cu1 S2 112.34(6) . 1_554
Se1 Cu1 Se2 112.34(6) . 1_554
S2 Cu1 Se2 0.000(1) 1_554 1_554
Se1 Cu1 S3 110.53(4) . 4_655
S2 Cu1 S3 107.70(4) 1_554 4_655
Se2 Cu1 S3 107.70(4) 1_554 4_655
Se1 Cu1 Se3 110.53(4) . 4_655
S2 Cu1 Se3 107.70(4) 1_554 4_655
Se2 Cu1 Se3 107.70(4) 1_554 4_655
S3 Cu1 Se3 0.00(3) 4_655 4_655
Se1 Cu1 Se3 110.53(4) . 1_455
S2 Cu1 Se3 107.70(4) 1_554 1_455
Se2 Cu1 Se3 107.70(4) 1_554 1_455
S3 Cu1 Se3 107.88(6) 4_655 1_455
Se3 Cu1 Se3 107.88(6) 4_655 1_455
Se1 Cu1 S3 110.53(4) . 1_455
S2 Cu1 S3 107.70(4) 1_554 1_455
Se2 Cu1 S3 107.70(4) 1_554 1_455
S3 Cu1 S3 107.88(6) 4_655 1_455
Se3 Cu1 S3 107.88(6) 4_655 1_455
Se3 Cu1 S3 0.000(14) 1_455 1_455
S1 Cu2 Se1 0.00(6) 1_655 1_655
S1 Cu2 S2 108.18(4) 1_655 2_564
Se1 Cu2 S2 108.18(4) 1_655 2_564
S1 Cu2 Se2 108.18(4) 1_655 2_564
Se1 Cu2 Se2 108.18(4) 1_655 2_564
S2 Cu2 Se2 0.0 2_564 2_564
S1 Cu2 S3 113.70(4) 1_655 2_664
Se1 Cu2 S3 113.70(4) 1_655 2_664
S2 Cu2 S3 114.39(5) 2_564 2_664
Se2 Cu2 S3 114.39(5) 2_564 2_664
S1 Cu2 Se3 113.70(4) 1_655 2_664
Se1 Cu2 Se3 113.70(4) 1_655 2_664
S2 Cu2 Se3 114.39(5) 2_564 2_664
Se2 Cu2 Se3 114.39(5) 2_564 2_664
S3 Cu2 Se3 0.00(3) 2_664 2_664
S1 Cu2 Se3 103.50(4) 1_655 1_545
Se1 Cu2 Se3 103.50(4) 1_655 1_545
S2 Cu2 Se3 110.38(4) 2_564 1_545
Se2 Cu2 Se3 110.38(4) 2_564 1_545
S3 Cu2 Se3 106.11(3) 2_664 1_545
Se3 Cu2 Se3 106.11(3) 2_664 1_545
S1 Cu2 S3 103.50(4) 1_655 1_545
Se1 Cu2 S3 103.50(4) 1_655 1_545
S2 Cu2 S3 110.38(4) 2_564 1_545
Se2 Cu2 S3 110.38(4) 2_564 1_545
S3 Cu2 S3 106.11(3) 2_664 1_545
Se3 Cu2 S3 106.11(3) 2_664 1_545
Se3 Cu2 S3 0.00(2) 1_545 1_545
Se1 P1 Se2 112.22(10) . .
Se1 P1 S3 108.17(8) . 2_565
Se2 P1 S3 109.27(9) . 2_565
Se1 P1 Se3 108.17(8) . 2_565
Se2 P1 Se3 109.27(9) . 2_565
S3 P1 Se3 0.00(3) 2_565 2_565
Se1 P1 S3 108.17(8) . 3_465
Se2 P1 S3 109.27(9) . 3_465
S3 P1 S3 109.73(10) 2_565 3_465
Se3 P1 S3 109.73(10) 2_565 3_465
Se1 P1 Se3 108.17(8) . 3_465
Se2 P1 Se3 109.27(9) . 3_465
S3 P1 Se3 109.73(10) 2_565 3_465
Se3 P1 Se3 109.73(10) 2_565 3_465
S3 P1 Se3 0.00(4) 3_465 3_465
P1 Se1 Cu2 115.87(4) . 1_455
P1 Se1 Cu2 115.87(4) . 4_655
Cu2 Se1 Cu2 110.85(5) 1_455 4_655
P1 Se1 Cu1 111.97(7) . .
Cu2 Se1 Cu1 99.98(5) 1_455 .
Cu2 Se1 Cu1 99.98(5) 4_655 .
P1 Se2 Cu2 110.35(5) . 3_465
P1 Se2 Cu2 110.35(5) . 2_565
Cu2 Se2 Cu2 104.30(5) 3_465 2_565
P1 Se2 Cu1 111.85(9) . 1_556
Cu2 Se2 Cu1 109.87(4) 3_465 1_556
Cu2 Se2 Cu1 109.87(4) 2_565 1_556
P1 Se3 Cu2 110.02(8) 2_564 2_665
P1 Se3 Cu2 111.14(7) 2_564 1_565
Cu2 Se3 Cu2 111.45(3) 2_665 1_565
P1 Se3 Cu1 108.87(6) 2_564 1_655
Cu2 Se3 Cu1 103.18(4) 2_665 1_655
Cu2 Se3 Cu1 111.89(4) 1_565 1_655

loop_
_geom_bond_atom_site_label_1
_geom_bond_atom_site_label_2
_geom_bond_distance
_geom_bond_site_symmetry_2
Cu1 Se1 2.3641(17) .
Cu1 S2 2.3855(14) 1_554
Cu1 Se2 2.3855(14) 1_554
Cu1 S3 2.4577(10) 4_655
Cu1 Se3 2.4577(10) 4_655
Cu1 Se3 2.4577(10) 1_455
Cu1 S3 2.4577(10) 1_455
Cu2 S1 2.3560(9) 1_655
Cu2 Se1 2.3560(9) 1_655
Cu2 S2 2.3663(9) 2_564
Cu2 Se2 2.3663(9) 2_564
Cu2 S3 2.3813(10) 2_664
Cu2 Se3 2.3813(10) 2_664
Cu2 Se3 2.4193(11) 1_545
Cu2 S3 2.4193(11) 1_545
P1 Se1 2.208(3) .
P1 Se2 2.196(2) .
P1 S3 2.2272(15) 2_565
P1 Se3 2.2272(15) 2_565
P1 S3 2.2272(15) 3_465
P1 Se3 2.2272(15) 3_465
Se1 Cu2 2.3560(9) 1_455
Se1 Cu2 2.3560(9) 4_655
Se2 Cu2 2.3663(9) 3_465
Se2 Cu2 2.3663(9) 2_565
Se2 Cu1 2.3855(14) 1_556
Se3 P1 2.2272(15) 2_564
Se3 Cu2 2.3813(10) 2_665
Se3 Cu2 2.4193(11) 1_565
Se3 Cu1 2.4577(10) 1_655
